data_2010004
loop_
_publ_author_name
'Valkonen, J.'

_publ_section_title
;
 Cadmium diselenite and cadmium hydrogenselenite selenite
;
_journal_issue 9
_journal_name_full 'Acta Crystallographica Section C'
_journal_page_first 1381
_journal_page_last 1384
_journal_paper_doi 10.1107/S010827019301128X
_journal_volume 50
_journal_year 1994
_chemical_formula_sum 'Cd O5 Se2'
_chemical_formula_weight 350.32
_space_group_IT_number 15
_space_group_name_Hall '-C 2yc'
_space_group_name_H-M_alt 'C 1 2/c 1'
_symmetry_cell_setting monoclinic
_symmetry_space_group_name_Hall '-C 2yc'
_symmetry_space_group_name_H-M 'C 1 2/c 1'
_atom_type_scat_source IntTabIV
_cell_angle_alpha 90.
_cell_angle_beta 119.38(2)
_cell_angle_gamma 90.
_cell_formula_units_Z 4
_cell_length_a 8.024(3)
_cell_length_b 11.3190(10)
_cell_length_c 6.0200(10)
_cell_measurement_reflns_used 25
_cell_measurement_temperature 298
_cell_measurement_theta_max 13.96
_cell_measurement_theta_min 7.77
_cell_volume 476.4(2)
_diffrn_measurement_device 'Enarf-Nonius CAD-4'
_diffrn_measurement_method 2\q/\w
_diffrn_radiation_type MoK\a
_diffrn_radiation_wavelength 0.71073
_diffrn_reflns_limit_h_max 14
_diffrn_reflns_limit_h_min 0
_diffrn_reflns_limit_k_max 20
_diffrn_reflns_limit_k_min 0
_diffrn_reflns_limit_l_max 9
_diffrn_reflns_limit_l_min -10
_diffrn_reflns_number 1756
_diffrn_reflns_theta_max 40
_diffrn_standards_decay_% <2
_diffrn_standards_interval_time 30
_diffrn_standards_number 3
_exptl_absorpt_coefficient_mu 19.62
_exptl_absorpt_correction_T_max 1.323
_exptl_absorpt_correction_T_min 0.810
_exptl_absorpt_correction_type ' empirical, DIFABS (Walker & Stuart, 1983)'
_exptl_crystal_colour White
_exptl_crystal_density_diffrn 4.88
_exptl_crystal_description prism
_exptl_crystal_size_max 0.3
_exptl_crystal_size_mid 0.2
_exptl_crystal_size_min 0.2
_refine_diff_density_max 1.93
_refine_diff_density_min -1.74
_refine_ls_extinction_coef g=1.8E-8
_refine_ls_extinction_method ' |F~c~|=|F~o~|(1+gI~c~) Stout & Jensen (1968)'
_refine_ls_goodness_of_fit_obs 2.28
_refine_ls_number_parameters 39
_refine_ls_number_reflns 1252
_refine_ls_R_factor_obs 2.8
_refine_ls_shift/esd_max 0.005
_refine_ls_structure_factor_coef F
_refine_ls_weighting_scheme unit
_refine_ls_wR_factor_obs 3.3
_reflns_number_observed 1252
_reflns_number_total 1756
_reflns_observed_criterion I>3\s(I)
_cod_data_source_file ab1079.cif
_cod_data_source_block ab1079a
_cod_depositor_comments
;

    Adding symmetry operators
        1/2-x,1/2+y,1/2-z
        1/2+x,1/2-y,1/2+z
    to the list given in _symmetry_equiv_pos_as_xyz, because:

    a) Updated list of symmetry operators forms a full group of symmetry
       operators of spacegroup 'C 1 2/c 1';

    b) Calculated summary chemical formula is now the same as given by
       the authors of publication.

    Andrius Merkys
    2014-07-01

;
_cod_original_cell_volume 476.5(2)
_cod_original_sg_symbol_H-M 'C 2/c'
_cod_original_formula_sum 'Cd1 O5 Se2'
_cod_database_code 2010004

loop_
_symmetry_equiv_pos_as_xyz
x,y,z
-x,-y,-z
x,-y,1/2+z
-x,+y,-1/2-z
1/2+x,1/2+y,z
1/2-x,1/2-y,-z
1/2-x,1/2+y,1/2-z
1/2+x,1/2-y,1/2+z

loop_
_atom_site_label
_atom_site_fract_x
_atom_site_fract_y
_atom_site_fract_z
_atom_site_U_iso_or_equiv
Cd .000 .58867(3) .250 .00284(3)
Se .14441(5) .14053(3) .61859(6) .00314(3)
O(1) .1978(4) .2774(3) .7229(6) .0045(3)
O(2) .3396(4) .0647(3) .8175(5) .0043(3)
O(3) .000 .0865(5) .750 .0111(6)

loop_
_geom_angle_atom_site_label_1
_geom_angle_atom_site_label_2
_geom_angle_atom_site_label_3
_geom_angle
_geom_angle_publ_flag
O(1) Cd O(1) 95.60(10) no
O(1) Cd O(2) 98.00(10) no
O(1) Cd O(2) 171.20(10) no
O(1) Cd O(2) 91.20(10) no
O(1) Cd O(2) 91.10(10) no
O(1) Cd O(2) 91.20(10) no
O(1) Cd O(2) 91.10(10) no
O(1) Cd O(2) 98.00(10) no
O(1) Cd O(2) 171.20(10) no
O(2) Cd O(2) 76.20(10) no
O(2) Cd O(2) 166.30(10) no
O(2) Cd O(2) 93.40(10) no
O(2) Cd O(2) 93.40(10) no
O(2) Cd O(2) 82.70(10) no
O(2) Cd O(2) 76.20(10) no
O(1) Se O(2) 103.50(10) no
O(1) Se O(3) 104.8(2) no
O(2) Se O(3) 95.1(2) no
Se O(3) Se 140.3(3) no

loop_
_geom_bond_atom_site_label_1
_geom_bond_atom_site_label_2
_geom_bond_site_symmetry_2
_geom_bond_distance
_geom_bond_publ_flag
Cd O(1) 2_566 2.258(3) yes
Cd O(2) 5_454 2.285(3) yes
Cd O(2) 6_556 2.313(3) yes
Se O(1) . 1.647(3) yes
Se O(2) . 1.668(3) yes
Se O(3) . 1.801(2) yes
